data_4029335
loop_
_publ_author_name
'Sun, Jinwei'
'Wang, Fuyao'
'Hu, Huayou'
'Wang, Xiangshan'
'Wu, Hui'
'Liu, Yun'

_publ_section_title
;
 Copper(II)-Catalyzed Carbon-Carbon Triple Bond Cleavage of Internal
 Alkynes for the Synthesis of Annulated Indolizines.
;
_journal_issue 9
_journal_name_full 'The Journal of organic chemistry'
_journal_page_first 3992
_journal_page_last 3998
_journal_paper_doi 10.1021/jo500456d
_journal_volume 79
_journal_year 2014
_chemical_formula_moiety 'C21 H17 N O4'
_chemical_formula_sum 'C21 H17 N O4'
_chemical_formula_weight 347.36
_chemical_name_systematic
; 
 ? 
;
_space_group_IT_number 14
_symmetry_cell_setting monoclinic
_symmetry_space_group_name_Hall '-P 2yn'
_symmetry_space_group_name_H-M 'P 1 21/n 1'
_atom_sites_solution_hydrogens geom
_atom_sites_solution_primary direct
_atom_sites_solution_secondary difmap
_audit_creation_method SHELXL-97
_cell_angle_alpha 90.00
_cell_angle_beta 103.620(5)
_cell_angle_gamma 90.00
_cell_formula_units_Z 4
_cell_length_a 10.976(4)
_cell_length_b 9.914(4)
_cell_length_c 15.781(6)
_cell_measurement_reflns_used 25
_cell_measurement_temperature 296(2)
_cell_measurement_theta_max 12
_cell_measurement_theta_min 9
_cell_volume 1668.9(11)
_computing_cell_refinement 'CAD4 Software'
_computing_data_collection 'CAD4 Software (Enraf-Nonius, 1989)'
_computing_data_reduction 'XCAD4 (Harms & Wocadlo, 1995)'
_computing_molecular_graphics SHELXTL
_computing_publication_material 'SHELXTL and PLATON (Spek, 2003)'
_computing_structure_refinement 'SHELXL-97 (Sheldrick, 1997)'
_computing_structure_solution 'SHELXS-97 (Sheldrick, 1990)'
_diffrn_ambient_temperature 296(2)
_diffrn_measured_fraction_theta_full 0.994
_diffrn_measured_fraction_theta_max 0.994
_diffrn_measurement_device_type 'Enraf--Nonius CAD-4'
_diffrn_measurement_method \w/2\q
_diffrn_radiation_monochromator graphite
_diffrn_radiation_source 'fine-focus sealed tube'
_diffrn_radiation_type MoK\a
_diffrn_radiation_wavelength 0.71073
_diffrn_reflns_av_R_equivalents 0.0787
_diffrn_reflns_av_sigmaI/netI 0.0722
_diffrn_reflns_limit_h_max 11
_diffrn_reflns_limit_h_min -13
_diffrn_reflns_limit_k_max 11
_diffrn_reflns_limit_k_min -11
_diffrn_reflns_limit_l_max 18
_diffrn_reflns_limit_l_min -18
_diffrn_reflns_number 11222
_diffrn_reflns_theta_full 25.02
_diffrn_reflns_theta_max 25.02
_diffrn_reflns_theta_min 2.80
_diffrn_standards_decay_% 0
_diffrn_standards_interval_count 200
_diffrn_standards_interval_time 2
_diffrn_standards_number 3
_exptl_absorpt_coefficient_mu 0.096
_exptl_absorpt_correction_T_max 0.9810
_exptl_absorpt_correction_T_min 0.9770
_exptl_absorpt_correction_type psi-scan
_exptl_absorpt_process_details '(XCAD4; Harms & Wocadlo, 1995)'
_exptl_crystal_colour red
_exptl_crystal_density_diffrn 1.382
_exptl_crystal_density_method 'not measured'
_exptl_crystal_description block
_exptl_crystal_F_000 728
_exptl_crystal_size_max 0.30
_exptl_crystal_size_mid 0.20
_exptl_crystal_size_min 0.20
_refine_diff_density_max 0.351
_refine_diff_density_min -0.295
_refine_diff_density_rms 0.051
_refine_ls_extinction_method none
_refine_ls_goodness_of_fit_ref 0.992
_refine_ls_hydrogen_treatment constr
_refine_ls_matrix_type full
_refine_ls_number_parameters 235
_refine_ls_number_reflns 2923
_refine_ls_number_restraints 24
_refine_ls_restrained_S_all 1.006
_refine_ls_R_factor_all 0.1301
_refine_ls_R_factor_gt 0.0670
_refine_ls_shift/su_max 0.000
_refine_ls_shift/su_mean 0.000
_refine_ls_structure_factor_coef Fsqd
_refine_ls_weighting_details 'calc w=1/[\s^2^(Fo^2^)+(0.1300P)^2^+0.0000P] where P=(Fo^2^+2Fc^2^)/3'
_refine_ls_weighting_scheme calc
_refine_ls_wR_factor_gt 0.1772
_refine_ls_wR_factor_ref 0.2202
_reflns_number_gt 1617
_reflns_number_total 2942
_reflns_threshold_expression >2sigma(I)
_cod_data_source_file jo500456d_si_002.cif
_cod_data_source_block a
_cod_depositor_comments
;
The following automatic conversions were performed:

'_symmetry_cell_setting' value 'Monoclinic' changed to 'monoclinic'
according to
/usr/data/users/saulius/crontab/automatic-downloads/rss-feeds/ACS/lib/dictionaries/cif_core.dic
dictionary named 'cif_core.dic' version 2.4.2 from 2011-04-26.

Automatic conversion script
Id: cif_fix_values 2281 2013-09-26 08:29:07Z andrius 

 Adding full bibliography for 4029335.cif.
;
_cod_original_cell_volume 1669.0(11)
_cod_original_sg_symbol_H-M P2(1)/n
_cod_database_code 4029335

loop_
_symmetry_equiv_pos_as_xyz
'x, y, z'
'-x+1/2, y+1/2, -z+1/2'
'-x, -y, -z'
'x-1/2, -y-1/2, z-1/2'

loop_
_atom_site_label
_atom_site_type_symbol
_atom_site_fract_x
_atom_site_fract_y
_atom_site_fract_z
_atom_site_U_iso_or_equiv
_atom_site_adp_type
_atom_site_occupancy
_atom_site_symmetry_multiplicity
_atom_site_calc_flag
_atom_site_refinement_flags
N1 N 0.7764(2) -0.0247(3) 0.09762(17) 0.0473(7) Uani 1 1 d .
O2 O 0.7623(3) 0.1795(3) -0.03724(17) 0.0712(8) Uani 1 1 d .
O4 O 0.4702(2) -0.0875(3) 0.24548(15) 0.0625(7) Uani 1 1 d .
C6 C 0.6792(3) 0.0656(3) 0.0674(2) 0.0446(8) Uani 1 1 d .
C15 C 0.5932(3) 0.0516(3) 0.11810(19) 0.0412(8) Uani 1 1 d .
C7 C 0.6770(3) 0.1642(3) 0.0003(2) 0.0498(9) Uani 1 1 d .
C8 C 0.5615(3) 0.2483(3) -0.0206(2) 0.0492(9) Uani 1 1 d .
C14 C 0.4798(3) 0.1369(3) 0.0984(2) 0.0488(9) Uani 1 1 d .
O1 O 0.3989(3) 0.1319(3) 0.13890(18) 0.0789(9) Uani 1 1 d .
O3 O 0.6602(3) -0.1510(4) 0.31862(19) 0.0958(11) Uani 1 1 d .
C1 C 0.7533(3) -0.0914(3) 0.1698(2) 0.0464(8) Uani 1 1 d .
C12 C 0.3611(4) 0.3126(4) 0.0021(2) 0.0613(10) Uani 1 1 d .
H12A H 0.2981 0.3031 0.0321 0.074 Uiso 1 1 calc R
C13 C 0.4688(3) 0.2328(3) 0.0247(2) 0.0488(9) Uani 1 1 d .
C16 C 0.6394(3) -0.0464(3) 0.18338(19) 0.0441(8) Uani 1 1 d .
C10 C 0.4411(5) 0.4194(4) -0.1085(3) 0.0780(13) Uani 1 1 d .
H10A H 0.4319 0.4819 -0.1536 0.094 Uiso 1 1 calc R
C3 C 0.9428(4) -0.2149(4) 0.1785(3) 0.0644(11) Uani 1 1 d .
H3A H 1.0012 -0.2785 0.2058 0.077 Uiso 1 1 calc R
C17 C 0.5916(3) -0.1010(4) 0.2556(2) 0.0524(9) Uani 1 1 d .
C11 C 0.3478(4) 0.4053(4) -0.0645(3) 0.0735(12) Uani 1 1 d .
H11A H 0.2760 0.4582 -0.0795 0.088 Uiso 1 1 calc R
C9 C 0.5474(4) 0.3426(4) -0.0868(2) 0.0672(11) Uani 1 1 d .
H9A H 0.6103 0.3537 -0.1167 0.081 Uiso 1 1 calc R
C18 C 0.4035(3) -0.1339(4) 0.3110(2) 0.0608(10) Uani 1 1 d U
C5 C 0.8782(3) -0.0544(4) 0.0645(2) 0.0597(10) Uani 1 1 d .
H5A H 0.8898 -0.0103 0.0150 0.072 Uiso 1 1 calc R
C2 C 0.8425(3) -0.1883(4) 0.2104(2) 0.0553(10) Uani 1 1 d .
H2A H 0.8316 -0.2340 0.2595 0.066 Uiso 1 1 calc R
C4 C 0.9604(4) -0.1474(4) 0.1040(3) 0.0702(12) Uani 1 1 d .
H4A H 1.0298 -0.1675 0.0820 0.084 Uiso 1 1 calc R
C20 C 0.4479(6) -0.0595(6) 0.3933(3) 0.131(2) Uani 1 1 d U
H20A H 0.4340 0.0353 0.3829 0.197 Uiso 1 1 calc R
H20B H 0.5358 -0.0759 0.4155 0.197 Uiso 1 1 calc R
H20C H 0.4028 -0.0895 0.4351 0.197 Uiso 1 1 calc R
C21 C 0.2691(5) -0.1065(7) 0.2664(4) 0.142(3) Uani 1 1 d U
H21A H 0.2574 -0.0113 0.2564 0.214 Uiso 1 1 calc R
H21B H 0.2157 -0.1374 0.3025 0.214 Uiso 1 1 calc R
H21C H 0.2484 -0.1532 0.2116 0.214 Uiso 1 1 calc R
C19 C 0.4239(5) -0.2826(5) 0.3270(4) 0.1069(18) Uani 1 1 d U
H19A H 0.5100 -0.2987 0.3558 0.160 Uiso 1 1 calc R
H19B H 0.4042 -0.3298 0.2724 0.160 Uiso 1 1 calc R
H19C H 0.3707 -0.3143 0.3632 0.160 Uiso 1 1 calc R

loop_
_atom_site_aniso_label
_atom_site_aniso_U_11
_atom_site_aniso_U_22
_atom_site_aniso_U_33
_atom_site_aniso_U_23
_atom_site_aniso_U_13
_atom_site_aniso_U_12
N1 0.0500(17) 0.0457(17) 0.0466(16) -0.0033(13) 0.0126(13) -0.0009(13)
O2 0.0753(19) 0.078(2) 0.0685(17) 0.0135(14) 0.0332(15) -0.0017(14)
O4 0.0560(16) 0.0739(18) 0.0611(15) 0.0202(13) 0.0206(12) 0.0008(13)
C6 0.047(2) 0.043(2) 0.0413(17) -0.0024(15) 0.0070(15) -0.0029(16)
C15 0.0434(19) 0.0386(18) 0.0395(17) -0.0062(14) 0.0054(15) -0.0046(14)
C7 0.058(2) 0.047(2) 0.0442(19) -0.0012(16) 0.0103(17) -0.0040(17)
C8 0.062(2) 0.0380(19) 0.0429(19) -0.0047(15) 0.0040(17) -0.0060(16)
C14 0.052(2) 0.044(2) 0.0485(19) -0.0070(15) 0.0086(17) -0.0017(17)
O1 0.0742(19) 0.088(2) 0.0840(19) 0.0253(16) 0.0386(16) 0.0287(16)
O3 0.0702(19) 0.148(3) 0.0671(18) 0.0432(19) 0.0127(15) 0.0068(18)
C1 0.049(2) 0.0457(19) 0.0425(18) -0.0014(16) 0.0071(15) -0.0067(16)
C12 0.061(2) 0.054(2) 0.061(2) -0.0069(19) -0.0030(18) 0.0060(19)
C13 0.059(2) 0.0401(19) 0.0420(18) -0.0079(15) 0.0008(16) -0.0023(17)
C16 0.0465(19) 0.045(2) 0.0402(17) -0.0025(15) 0.0087(15) -0.0021(15)
C10 0.111(4) 0.051(3) 0.057(2) 0.009(2) -0.008(2) -0.001(3)
C3 0.055(2) 0.067(3) 0.069(3) 0.005(2) 0.009(2) 0.014(2)
C17 0.055(2) 0.057(2) 0.0438(19) 0.0034(17) 0.0084(17) -0.0056(18)
C11 0.081(3) 0.058(3) 0.068(3) -0.002(2) -0.011(2) 0.013(2)
C9 0.092(3) 0.049(2) 0.053(2) 0.0058(19) 0.002(2) -0.005(2)
C18 0.063(2) 0.070(3) 0.056(2) 0.0097(19) 0.0254(18) -0.0079(19)
C5 0.057(2) 0.062(2) 0.064(2) 0.0038(19) 0.0211(19) 0.0004(19)
C2 0.057(2) 0.050(2) 0.054(2) 0.0018(17) 0.0032(18) 0.0012(18)
C4 0.056(2) 0.072(3) 0.088(3) -0.001(2) 0.027(2) 0.004(2)
C20 0.177(6) 0.139(5) 0.105(4) -0.054(4) 0.090(4) -0.075(4)
C21 0.066(3) 0.234(7) 0.136(5) 0.087(5) 0.043(3) 0.026(4)
C19 0.140(5) 0.077(3) 0.119(4) 0.008(3) 0.063(4) -0.026(3)

loop_
_atom_type_symbol
_atom_type_description
_atom_type_scat_dispersion_real
_atom_type_scat_dispersion_imag
_atom_type_scat_source
C C 0.0033 0.0016 'International Tables Vol C Tables 4.2.6.8 and 6.1.1.4'
H H 0.0000 0.0000 'International Tables Vol C Tables 4.2.6.8 and 6.1.1.4'
N N 0.0061 0.0033 'International Tables Vol C Tables 4.2.6.8 and 6.1.1.4'
O O 0.0106 0.0060 'International Tables Vol C Tables 4.2.6.8 and 6.1.1.4'

loop_
_geom_angle_atom_site_label_1
_geom_angle_atom_site_label_2
_geom_angle_atom_site_label_3
_geom_angle
C5 N1 C6 129.5(3)
C5 N1 C1 122.1(3)
C6 N1 C1 108.3(3)
C17 O4 C18 122.8(3)
C15 C6 N1 108.2(3)
C15 C6 C7 126.9(3)
N1 C6 C7 124.7(3)
C6 C15 C16 108.3(3)
C6 C15 C14 118.6(3)
C16 C15 C14 133.1(3)
O2 C7 C6 123.8(3)
O2 C7 C8 122.0(3)
C6 C7 C8 114.2(3)
C13 C8 C9 120.0(3)
C13 C8 C7 121.0(3)
C9 C8 C7 119.0(3)
O1 C14 C15 123.6(3)
O1 C14 C13 120.3(3)
C15 C14 C13 116.1(3)
C16 C1 N1 108.5(3)
C16 C1 C2 134.5(3)
N1 C1 C2 117.0(3)
C11 C12 C13 120.3(4)
C11 C12 H12A 119.9
C13 C12 H12A 119.9
C8 C13 C12 119.1(3)
C8 C13 C14 122.8(3)
C12 C13 C14 118.1(3)
C1 C16 C15 106.7(3)
C1 C16 C17 120.1(3)
C15 C16 C17 133.2(3)
C9 C10 C11 120.7(4)
C9 C10 H10A 119.7
C11 C10 H10A 119.7
C2 C3 C4 120.5(4)
C2 C3 H3A 119.8
C4 C3 H3A 119.8
O3 C17 O4 124.2(3)
O3 C17 C16 121.7(3)
O4 C17 C16 114.0(3)
C10 C11 C12 119.8(4)
C10 C11 H11A 120.1
C12 C11 H11A 120.1
C10 C9 C8 120.2(4)
C10 C9 H9A 119.9
C8 C9 H9A 119.9
C20 C18 O4 110.3(3)
C20 C18 C19 109.7(4)
O4 C18 C19 110.2(3)
C20 C18 C21 114.1(4)
O4 C18 C21 102.1(3)
C19 C18 C21 110.3(4)
C4 C5 N1 119.4(4)
C4 C5 H5A 120.3
N1 C5 H5A 120.3
C3 C2 C1 120.4(4)
C3 C2 H2A 119.8
C1 C2 H2A 119.8
C5 C4 C3 120.5(4)
C5 C4 H4A 119.7
C3 C4 H4A 119.7
C18 C20 H20A 109.5
C18 C20 H20B 109.5
H20A C20 H20B 109.5
C18 C20 H20C 109.5
H20A C20 H20C 109.5
H20B C20 H20C 109.5
C18 C21 H21A 109.5
C18 C21 H21B 109.5
H21A C21 H21B 109.5
C18 C21 H21C 109.5
H21A C21 H21C 109.5
H21B C21 H21C 109.5
C18 C19 H19A 109.5
C18 C19 H19B 109.5
H19A C19 H19B 109.5
C18 C19 H19C 109.5
H19A C19 H19C 109.5
H19B C19 H19C 109.5

loop_
_geom_bond_atom_site_label_1
_geom_bond_atom_site_label_2
_geom_bond_distance
N1 C5 1.372(4)
N1 C6 1.388(4)
N1 C1 1.391(4)
O2 C7 1.230(4)
O4 C17 1.311(4)
O4 C18 1.474(4)
C6 C15 1.380(4)
C6 C7 1.438(5)
C15 C16 1.420(4)
C15 C14 1.476(5)
C7 C8 1.488(5)
C8 C13 1.384(5)
C8 C9 1.383(5)
C14 O1 1.211(4)
C14 C13 1.485(5)
O3 C17 1.204(4)
C1 C16 1.391(4)
C1 C2 1.413(5)
C12 C11 1.378(6)
C12 C13 1.397(5)
C12 H12A 0.9300
C16 C17 1.466(5)
C10 C9 1.368(6)
C10 C11 1.373(6)
C10 H10A 0.9300
C3 C2 1.340(5)
C3 C4 1.405(6)
C3 H3A 0.9300
C11 H11A 0.9300
C9 H9A 0.9300
C18 C20 1.473(6)
C18 C19 1.504(6)
C18 C21 1.502(6)
C5 C4 1.337(5)
C5 H5A 0.9300
C2 H2A 0.9300
C4 H4A 0.9300
C20 H20A 0.9600
C20 H20B 0.9600
C20 H20C 0.9600
C21 H21A 0.9600
C21 H21B 0.9600
C21 H21C 0.9600
C19 H19A 0.9600
C19 H19B 0.9600
C19 H19C 0.9600

loop_
_geom_torsion_atom_site_label_1
_geom_torsion_atom_site_label_2
_geom_torsion_atom_site_label_3
_geom_torsion_atom_site_label_4
_geom_torsion
C5 N1 C6 C15 174.8(3)
C1 N1 C6 C15 -2.4(3)
C5 N1 C6 C7 -10.5(5)
C1 N1 C6 C7 172.3(3)
N1 C6 C15 C16 1.9(3)
C7 C6 C15 C16 -172.6(3)
N1 C6 C15 C14 -179.7(3)
C7 C6 C15 C14 5.8(5)
C15 C6 C7 O2 173.1(3)
N1 C6 C7 O2 -0.6(5)
C15 C6 C7 C8 -6.7(5)
N1 C6 C7 C8 179.6(3)
O2 C7 C8 C13 -177.5(3)
C6 C7 C8 C13 2.2(4)
O2 C7 C8 C9 2.9(5)
C6 C7 C8 C9 -177.3(3)
C6 C15 C14 O1 179.8(3)
C16 C15 C14 O1 -2.3(6)
C6 C15 C14 C13 -0.4(4)
C16 C15 C14 C13 177.5(3)
C5 N1 C1 C16 -175.5(3)
C6 N1 C1 C16 2.0(3)
C5 N1 C1 C2 2.6(4)
C6 N1 C1 C2 -179.9(3)
C9 C8 C13 C12 0.5(5)
C7 C8 C13 C12 -179.1(3)
C9 C8 C13 C14 -177.9(3)
C7 C8 C13 C14 2.6(5)
C11 C12 C13 C8 0.0(5)
C11 C12 C13 C14 178.5(3)
O1 C14 C13 C8 176.2(3)
C15 C14 C13 C8 -3.6(4)
O1 C14 C13 C12 -2.2(5)
C15 C14 C13 C12 178.1(3)
N1 C1 C16 C15 -0.7(3)
C2 C1 C16 C15 -178.4(3)
N1 C1 C16 C17 179.8(3)
C2 C1 C16 C17 2.2(6)
C6 C15 C16 C1 -0.7(3)
C14 C15 C16 C1 -178.8(3)
C6 C15 C16 C17 178.6(3)
C14 C15 C16 C17 0.6(6)
C18 O4 C17 O3 -0.4(6)
C18 O4 C17 C16 -179.2(3)
C1 C16 C17 O3 22.8(5)
C15 C16 C17 O3 -156.5(4)
C1 C16 C17 O4 -158.4(3)
C15 C16 C17 O4 22.3(5)
C9 C10 C11 C12 -0.2(6)
C13 C12 C11 C10 -0.2(6)
C11 C10 C9 C8 0.7(6)
C13 C8 C9 C10 -0.8(5)
C7 C8 C9 C10 178.7(3)
C17 O4 C18 C20 62.9(5)
C17 O4 C18 C19 -58.4(4)
C17 O4 C18 C21 -175.6(4)
C6 N1 C5 C4 -179.1(3)
C1 N1 C5 C4 -2.2(5)
C4 C3 C2 C1 -0.4(6)
C16 C1 C2 C3 176.2(4)
N1 C1 C2 C3 -1.3(5)
N1 C5 C4 C3 0.4(6)
C2 C3 C4 C5 0.8(6)
